data_4088396
loop_
_publ_author_name
'Xiang, Li'
'Xie, Zuowei'

_publ_section_title
;
 Reaction of [\h1:\h5-(R2NCH2CH2)C2B9H10]TaMe3 with Isonitriles: Effects
 of Nitrogen Substituents on Product Formation
;
_journal_issue 10
_journal_name_full Organometallics
_journal_page_first 1430
_journal_paper_doi 10.1021/acs.organomet.6b00053
_journal_volume 35
_journal_year 2016
_chemical_formula_sum 'C34 H58 B9 N4 Ta'
_chemical_formula_weight 801.08
_space_group_IT_number 2
_space_group_name_Hall '-P 1'
_space_group_name_H-M_alt 'P -1'
_symmetry_cell_setting triclinic
_symmetry_space_group_name_H-M 'P -1'
_atom_sites_solution_hydrogens geom
_atom_sites_solution_primary direct
_atom_sites_solution_secondary difmap
_audit_creation_method SHELXL-97
_cell_angle_alpha 76.3200(10)
_cell_angle_beta 87.2350(10)
_cell_angle_gamma 81.9890(10)
_cell_formula_units_Z 2
_cell_length_a 9.5715(6)
_cell_length_b 10.5999(7)
_cell_length_c 20.7451(14)
_cell_measurement_reflns_used 351
_cell_measurement_temperature 296(2)
_cell_measurement_theta_max 15
_cell_measurement_theta_min 15
_cell_volume 2024.8(2)
_computing_cell_refinement 'BRUKER KAPPA APEXII DUO DIFFRACTOMETER'
_computing_data_collection 'BRUKER KAPPA APEXII DUO DIFFRACTOMETER'
_computing_data_reduction 'BRUKER KAPPA APEXII DUO DIFFRACTOMETER'
_computing_molecular_graphics 'SIEMENS SHELXTL'
_computing_publication_material 'SIEMENS SHELXTL'
_computing_structure_refinement 'SHELXL-97 (Sheldrick, 2008)'
_computing_structure_solution 'SHELXS-97 (Sheldrick, 2008)'
_diffrn_ambient_temperature 296(2)
_diffrn_measured_fraction_theta_full 0.984
_diffrn_measured_fraction_theta_max 0.984
_diffrn_measurement_device_type 'BRUKER KAPPA APEXII DUO DIFFRACTOMETER'
_diffrn_measurement_method 'PHI & OMEGA SCAN'
_diffrn_radiation_monochromator graphite
_diffrn_radiation_source 'fine-focus sealed tube'
_diffrn_radiation_type MoK\a
_diffrn_radiation_wavelength 0.71073
_diffrn_reflns_av_R_equivalents 0.0788
_diffrn_reflns_av_sigmaI/netI 0.0917
_diffrn_reflns_limit_h_max 11
_diffrn_reflns_limit_h_min -11
_diffrn_reflns_limit_k_max 12
_diffrn_reflns_limit_k_min -12
_diffrn_reflns_limit_l_max 24
_diffrn_reflns_limit_l_min -24
_diffrn_reflns_number 18551
_diffrn_reflns_theta_full 25.25
_diffrn_reflns_theta_max 25.25
_diffrn_reflns_theta_min 1.01
_exptl_absorpt_coefficient_mu 2.742
_exptl_absorpt_correction_T_max 0.7342
_exptl_absorpt_correction_T_min 0.5093
_exptl_absorpt_correction_type multi-scan
_exptl_crystal_colour yellow
_exptl_crystal_density_diffrn 1.314
_exptl_crystal_density_method 'not measured'
_exptl_crystal_description block
_exptl_crystal_F_000 816
_exptl_crystal_size_max 0.50
_exptl_crystal_size_mid 0.40
_exptl_crystal_size_min 0.30
_platon_squeeze_details
;
;
_refine_diff_density_max 1.908
_refine_diff_density_min -0.954
_refine_diff_density_rms 0.214
_refine_ls_extinction_method none
_refine_ls_goodness_of_fit_ref 1.027
_refine_ls_hydrogen_treatment riding
_refine_ls_matrix_type full
_refine_ls_number_parameters 433
_refine_ls_number_reflns 7228
_refine_ls_number_restraints 0
_refine_ls_restrained_S_all 1.027
_refine_ls_R_factor_all 0.0676
_refine_ls_R_factor_gt 0.0647
_refine_ls_shift/su_max 0.002
_refine_ls_shift/su_mean 0.000
_refine_ls_structure_factor_coef Fsqd
_refine_ls_weighting_details 'calc w=1/[\s^2^(Fo^2^)+(0.1155P)^2^+0.0000P] where P=(Fo^2^+2Fc^2^)/3'
_refine_ls_weighting_scheme calc
_refine_ls_wR_factor_gt 0.1617
_refine_ls_wR_factor_ref 0.1646
_reflns_number_gt 6589
_reflns_number_total 7228
_reflns_threshold_expression >2sigma(I)
_cod_data_source_file om6b00053_si_002.cif
_cod_data_source_block 7a
_cod_depositor_comments
;
The following automatic conversions were performed:

data item '_symmetry_cell_setting' value 'Triclinic' was changed to
'triclinic' in accordance with the
/home/saulius/struct/COD-crude-data/automatic-downloads/DataCite-retrospective/ACS/depositions/lib/dictionaries/cif_core.dic
dictionary named 'cif_core.dic' version 2.4.2 last updated on
2011-04-26.

Automatic conversion script
Id: cif_fix_values 6909 2019-04-08 15:41:33Z antanas 
;
_cod_original_sg_symbol_H-M P-1
_cod_database_code 4088396

loop_
_symmetry_equiv_pos_as_xyz
'x, y, z'
'-x, -y, -z'

loop_
_atom_site_label
_atom_site_type_symbol
_atom_site_fract_x
_atom_site_fract_y
_atom_site_fract_z
_atom_site_U_iso_or_equiv
_atom_site_adp_type
_atom_site_occupancy
_atom_site_symmetry_multiplicity
_atom_site_calc_flag
_atom_site_refinement_flags
Ta1 Ta 0.67583(2) 0.60378(2) 0.705620(10) 0.02800(14) Uani 1 1 d .
N1 N 0.8725(6) 0.7006(6) 0.6990(3) 0.0385(13) Uani 1 1 d .
N2 N 0.6856(6) 0.5902(6) 0.6216(3) 0.0382(13) Uani 1 1 d .
N3 N 0.6963(5) 0.4215(5) 0.7624(2) 0.0271(11) Uani 1 1 d .
N4 N 0.2984(5) 0.2743(5) 0.9093(3) 0.0326(11) Uani 1 1 d .
B3 B 0.5094(7) 0.5638(7) 0.7999(3) 0.0274(14) Uani 1 1 d .
B4 B 0.4291(7) 0.6461(7) 0.7201(4) 0.0329(15) Uani 1 1 d .
H4 H 0.3905 0.5964 0.6849 0.040 Uiso 1 1 calc R
B5 B 0.5019(8) 0.7963(7) 0.6957(4) 0.0389(17) Uani 1 1 d .
H5 H 0.5175 0.8487 0.6440 0.047 Uiso 1 1 calc R
B6 B 0.5202(9) 0.8109(8) 0.8319(4) 0.0416(18) Uani 1 1 d .
H6 H 0.5511 0.8640 0.8674 0.050 Uiso 1 1 calc R
B7 B 0.4542(8) 0.6596(8) 0.8582(4) 0.0360(16) Uani 1 1 d .
H7 H 0.4423 0.6140 0.9113 0.043 Uiso 1 1 calc R
B8 B 0.3351(7) 0.6469(7) 0.7972(4) 0.0315(15) Uani 1 1 d .
H8 H 0.2430 0.5938 0.8102 0.038 Uiso 1 1 calc R
B9 B 0.3303(9) 0.7926(8) 0.7330(5) 0.0451(19) Uani 1 1 d .
H9 H 0.2347 0.8361 0.7044 0.054 Uiso 1 1 calc R
B10 B 0.4462(9) 0.8913(8) 0.7560(5) 0.0437(19) Uani 1 1 d .
H10 H 0.4270 0.9990 0.7420 0.052 Uiso 1 1 calc R
B11 B 0.3437(9) 0.7990(8) 0.8190(5) 0.046(2) Uani 1 1 d .
H11 H 0.2568 0.8445 0.8460 0.056 Uiso 1 1 calc R
C1 C 0.6092(7) 0.8014(6) 0.7573(3) 0.0372(15) Uani 1 1 d .
C2 C 0.6090(7) 0.6717(6) 0.8143(3) 0.0299(14) Uani 1 1 d .
H2 H 0.7066 0.6356 0.8427 0.036 Uiso 1 1 calc R
C11 C 0.7400(8) 0.8718(7) 0.7495(4) 0.0493(19) Uani 1 1 d .
H11A H 0.7340 0.9387 0.7084 0.059 Uiso 1 1 calc R
H11B H 0.7419 0.9149 0.7857 0.059 Uiso 1 1 calc R
C12 C 0.8750(8) 0.7796(7) 0.7489(4) 0.0428(17) Uani 1 1 d .
H12A H 0.9539 0.8299 0.7392 0.051 Uiso 1 1 calc R
H12B H 0.8890 0.7215 0.7925 0.051 Uiso 1 1 calc R
C13 C 0.8835(10) 0.7897(10) 0.6310(4) 0.063(2) Uani 1 1 d .
H13A H 0.9672 0.8313 0.6281 0.095 Uiso 1 1 calc R
H13B H 0.8022 0.8553 0.6237 0.095 Uiso 1 1 calc R
H13C H 0.8879 0.7392 0.5980 0.095 Uiso 1 1 calc R
C14 C 0.9980(8) 0.5983(8) 0.7067(4) 0.0525(19) Uani 1 1 d .
H14A H 1.0823 0.6391 0.7037 0.079 Uiso 1 1 calc R
H14B H 0.9994 0.5516 0.6723 0.079 Uiso 1 1 calc R
H14C H 0.9933 0.5384 0.7492 0.079 Uiso 1 1 calc R
C15 C 0.6665(8) 0.5903(8) 0.5525(3) 0.0444(17) Uani 1 1 d .
H15A H 0.5939 0.5343 0.5512 0.053 Uiso 1 1 calc R
C16 C 0.8033(11) 0.5308(11) 0.5231(5) 0.071(3) Uani 1 1 d .
H16A H 0.8315 0.4424 0.5487 0.085 Uiso 1 1 calc R
H16B H 0.8784 0.5826 0.5248 0.085 Uiso 1 1 calc R
C17 C 0.7781(14) 0.5286(17) 0.4499(6) 0.103(5) Uani 1 1 d .
H17A H 0.8636 0.4893 0.4314 0.124 Uiso 1 1 calc R
H17B H 0.7041 0.4754 0.4486 0.124 Uiso 1 1 calc R
C18 C 0.737(2) 0.662(3) 0.4096(6) 0.167(10) Uani 1 1 d .
H18A H 0.7221 0.6593 0.3641 0.200 Uiso 1 1 calc R
H18B H 0.8123 0.7152 0.4096 0.200 Uiso 1 1 calc R
C19 C 0.6004(17) 0.7248(15) 0.4388(6) 0.112(5) Uani 1 1 d .
H19A H 0.5766 0.8142 0.4135 0.134 Uiso 1 1 calc R
H19B H 0.5237 0.6766 0.4345 0.134 Uiso 1 1 calc R
C20 C 0.6156(12) 0.7249(10) 0.5120(5) 0.074(3) Uani 1 1 d .
H20A H 0.6818 0.7842 0.5156 0.088 Uiso 1 1 calc R
H20B H 0.5251 0.7565 0.5295 0.088 Uiso 1 1 calc R
C21 C 0.5916(6) 0.4163(6) 0.8200(3) 0.0271(12) Uani 1 1 d .
H21A H 0.6451 0.4092 0.8601 0.032 Uiso 1 1 calc R
C22 C 0.8089(6) 0.3199(6) 0.7595(3) 0.0308(13) Uani 1 1 d .
C23 C 0.8146(7) 0.2475(7) 0.7097(4) 0.0387(15) Uani 1 1 d .
C24 C 0.9317(8) 0.1545(7) 0.7063(4) 0.0481(18) Uani 1 1 d .
H24A H 0.9359 0.1073 0.6735 0.058 Uiso 1 1 calc R
C25 C 1.0418(9) 0.1305(9) 0.7502(5) 0.059(2) Uani 1 1 d .
H25A H 1.1199 0.0693 0.7470 0.071 Uiso 1 1 calc R
C26 C 1.0324(8) 0.1988(8) 0.7981(4) 0.0516(19) Uani 1 1 d .
H26A H 1.1057 0.1815 0.8281 0.062 Uiso 1 1 calc R
C27 C 0.9216(7) 0.2922(7) 0.8053(3) 0.0371(15) Uani 1 1 d .
C28 C 0.9218(8) 0.3640(9) 0.8607(4) 0.0488(19) Uani 1 1 d .
H28A H 1.0063 0.3329 0.8859 0.073 Uiso 1 1 calc R
H28B H 0.8410 0.3482 0.8892 0.073 Uiso 1 1 calc R
H28C H 0.9183 0.4563 0.8418 0.073 Uiso 1 1 calc R
C29 C 0.6957(8) 0.2623(7) 0.6630(4) 0.0463(17) Uani 1 1 d .
H29A H 0.7200 0.2055 0.6331 0.069 Uiso 1 1 calc R
H29B H 0.6789 0.3514 0.6380 0.069 Uiso 1 1 calc R
H29C H 0.6120 0.2392 0.6878 0.069 Uiso 1 1 calc R
C30 C 0.5010(6) 0.2998(6) 0.8342(3) 0.0280(12) Uani 1 1 d .
C31 C 0.5910(7) 0.1655(6) 0.8409(4) 0.0407(16) Uani 1 1 d .
H31A H 0.5305 0.0982 0.8492 0.061 Uiso 1 1 calc R
H31B H 0.6546 0.1505 0.8772 0.061 Uiso 1 1 calc R
H31C H 0.6441 0.1638 0.8006 0.061 Uiso 1 1 calc R
C32 C 0.3921(7) 0.3160(7) 0.7809(3) 0.0375(15) Uani 1 1 d .
H32A H 0.3394 0.2429 0.7912 0.056 Uiso 1 1 calc R
H32B H 0.4390 0.3199 0.7387 0.056 Uiso 1 1 calc R
H32C H 0.3292 0.3955 0.7793 0.056 Uiso 1 1 calc R
C33 C 0.5207(7) 0.2858(8) 0.9614(3) 0.0447(17) Uani 1 1 d .
H33A H 0.4636 0.2803 1.0010 0.067 Uiso 1 1 calc R
H33B H 0.5661 0.3635 0.9532 0.067 Uiso 1 1 calc R
H33C H 0.5910 0.2102 0.9668 0.067 Uiso 1 1 calc R
C34 C 0.4280(6) 0.2913(6) 0.9029(3) 0.0285(13) Uani 1 1 d .
C35 C 0.2302(7) 0.2401(7) 0.9720(3) 0.0350(14) Uani 1 1 d .
C36 C 0.2000(7) 0.1106(8) 0.9934(4) 0.0462(18) Uani 1 1 d .
C37 C 0.1204(9) 0.0784(10) 1.0503(4) 0.060(2) Uani 1 1 d .
H37A H 0.1011 -0.0074 1.0650 0.072 Uiso 1 1 calc R
C38 C 0.0684(9) 0.1690(11) 1.0863(4) 0.066(3) Uani 1 1 d .
H38A H 0.0155 0.1443 1.1249 0.079 Uiso 1 1 calc R
C39 C 0.0957(8) 0.2976(10) 1.0643(4) 0.059(2) Uani 1 1 d .
H39A H 0.0579 0.3597 1.0876 0.070 Uiso 1 1 calc R
C40 C 0.1793(7) 0.3351(8) 1.0077(3) 0.0452(17) Uani 1 1 d .
C41 C 0.2091(10) 0.4746(8) 0.9855(5) 0.060(2) Uani 1 1 d .
H41A H 0.2662 0.4843 0.9458 0.091 Uiso 1 1 calc R
H41B H 0.2583 0.4966 1.0197 0.091 Uiso 1 1 calc R
H41C H 0.1217 0.5319 0.9769 0.091 Uiso 1 1 calc R
C42 C 0.2573(10) 0.0112(8) 0.9547(5) 0.061(2) Uani 1 1 d .
H42A H 0.2281 -0.0720 0.9758 0.091 Uiso 1 1 calc R
H42B H 0.3585 0.0032 0.9533 0.091 Uiso 1 1 calc R
H42C H 0.2220 0.0387 0.9104 0.091 Uiso 1 1 calc R

loop_
_atom_site_aniso_label
_atom_site_aniso_U_11
_atom_site_aniso_U_22
_atom_site_aniso_U_33
_atom_site_aniso_U_23
_atom_site_aniso_U_13
_atom_site_aniso_U_12
Ta1 0.02811(19) 0.0298(2) 0.0260(2) -0.00533(12) 0.00112(11) -0.00602(12)
N1 0.040(3) 0.045(3) 0.030(3) -0.005(2) 0.006(2) -0.013(2)
N2 0.037(3) 0.041(3) 0.038(3) -0.013(3) 0.005(2) -0.006(2)
N3 0.025(2) 0.034(3) 0.025(3) -0.012(2) 0.004(2) -0.004(2)
N4 0.031(3) 0.040(3) 0.029(3) -0.009(2) 0.001(2) -0.012(2)
B3 0.028(3) 0.029(4) 0.027(3) -0.008(3) 0.000(3) -0.008(3)
B4 0.028(3) 0.029(4) 0.043(4) -0.011(3) -0.001(3) -0.004(3)
B5 0.037(4) 0.031(4) 0.044(5) -0.001(3) 0.001(3) -0.001(3)
B6 0.050(5) 0.034(4) 0.044(5) -0.013(4) -0.001(4) -0.008(3)
B7 0.039(4) 0.036(4) 0.037(4) -0.020(3) 0.006(3) -0.003(3)
B8 0.030(4) 0.031(4) 0.032(4) -0.006(3) -0.001(3) -0.002(3)
B9 0.033(4) 0.042(5) 0.058(5) -0.014(4) -0.002(4) 0.005(3)
B10 0.042(4) 0.031(4) 0.055(5) -0.006(4) -0.003(4) 0.000(3)
B11 0.036(4) 0.034(4) 0.070(6) -0.018(4) 0.004(4) 0.001(3)
C1 0.041(4) 0.026(3) 0.041(4) -0.004(3) 0.007(3) -0.003(3)
C2 0.027(3) 0.030(3) 0.033(3) -0.008(3) 0.003(3) -0.005(2)
C11 0.053(5) 0.032(4) 0.064(5) -0.008(4) 0.001(4) -0.015(3)
C12 0.046(4) 0.044(4) 0.041(4) -0.007(3) 0.003(3) -0.024(3)
C13 0.076(6) 0.078(6) 0.035(4) 0.001(4) 0.008(4) -0.035(5)
C14 0.039(4) 0.062(5) 0.060(5) -0.021(4) 0.007(4) -0.012(4)
C15 0.046(4) 0.063(5) 0.025(3) -0.007(3) -0.007(3) -0.016(3)
C16 0.071(6) 0.094(7) 0.047(5) -0.024(5) 0.011(4) 0.000(5)
C17 0.098(9) 0.181(15) 0.046(6) -0.046(8) 0.010(6) -0.040(9)
C18 0.161(16) 0.34(3) 0.036(7) -0.071(13) 0.013(8) -0.122(19)
C19 0.158(14) 0.131(11) 0.048(6) 0.016(7) -0.048(8) -0.070(10)
C20 0.095(8) 0.068(6) 0.054(6) 0.006(5) -0.028(5) -0.023(5)
C21 0.027(3) 0.025(3) 0.030(3) -0.010(2) -0.004(2) -0.002(2)
C22 0.032(3) 0.031(3) 0.026(3) 0.000(3) 0.005(2) -0.003(2)
C23 0.040(4) 0.034(3) 0.043(4) -0.011(3) 0.010(3) -0.009(3)
C24 0.055(5) 0.038(4) 0.054(5) -0.019(3) 0.013(4) -0.004(3)
C25 0.039(4) 0.049(5) 0.078(6) -0.007(4) 0.012(4) 0.014(3)
C26 0.031(4) 0.058(5) 0.058(5) -0.006(4) -0.008(3) 0.008(3)
C27 0.027(3) 0.046(4) 0.039(4) -0.009(3) 0.001(3) -0.010(3)
C28 0.032(4) 0.068(5) 0.045(4) -0.013(4) -0.014(3) 0.003(3)
C29 0.055(4) 0.042(4) 0.044(4) -0.016(3) -0.002(3) 0.000(3)
C30 0.026(3) 0.026(3) 0.032(3) -0.007(2) -0.002(2) -0.003(2)
C31 0.039(4) 0.026(3) 0.055(5) -0.007(3) 0.009(3) -0.003(3)
C32 0.047(4) 0.038(4) 0.033(4) -0.015(3) -0.003(3) -0.011(3)
C33 0.038(4) 0.060(5) 0.032(4) -0.001(3) -0.011(3) -0.004(3)
C34 0.036(3) 0.024(3) 0.023(3) -0.001(2) -0.003(2) -0.003(2)
C35 0.030(3) 0.046(4) 0.026(3) -0.002(3) -0.003(2) -0.006(3)
C36 0.031(4) 0.054(4) 0.048(4) 0.004(4) -0.011(3) -0.011(3)
C37 0.048(5) 0.072(6) 0.052(5) 0.010(4) -0.007(4) -0.023(4)
C38 0.050(5) 0.106(8) 0.041(5) -0.007(5) 0.009(4) -0.031(5)
C39 0.039(4) 0.093(7) 0.047(5) -0.022(5) 0.000(3) -0.010(4)
C40 0.037(4) 0.070(5) 0.028(4) -0.009(3) -0.003(3) -0.008(3)
C41 0.067(6) 0.059(5) 0.061(5) -0.028(4) 0.017(4) -0.010(4)
C42 0.072(6) 0.038(4) 0.067(6) 0.000(4) -0.008(5) -0.008(4)

loop_
_atom_type_symbol
_atom_type_description
_atom_type_scat_dispersion_real
_atom_type_scat_dispersion_imag
_atom_type_scat_source
C C 0.0033 0.0016 'International Tables Vol C Tables 4.2.6.8 and 6.1.1.4'
H H 0.0000 0.0000 'International Tables Vol C Tables 4.2.6.8 and 6.1.1.4'
B B 0.0013 0.0007 'International Tables Vol C Tables 4.2.6.8 and 6.1.1.4'
N N 0.0061 0.0033 'International Tables Vol C Tables 4.2.6.8 and 6.1.1.4'
Ta Ta -0.7052 6.5227 'International Tables Vol C Tables 4.2.6.8 and 6.1.1.4'

loop_
_geom_angle_atom_site_label_1
_geom_angle_atom_site_label_2
_geom_angle_atom_site_label_3
_geom_angle
N2 Ta1 N3 107.0(2)
N2 Ta1 N1 94.8(2)
N3 Ta1 N1 113.6(2)
N2 Ta1 B4 100.3(3)
N3 Ta1 B4 95.7(2)
N1 Ta1 B4 141.3(2)
N2 Ta1 B5 99.7(3)
N3 Ta1 B5 135.3(2)
N1 Ta1 B5 98.9(2)
B4 Ta1 B5 43.7(2)
N2 Ta1 B3 137.4(2)
N3 Ta1 B3 64.1(2)
N1 Ta1 B3 127.5(2)
B4 Ta1 B3 44.6(2)
B5 Ta1 B3 71.8(3)
N2 Ta1 C2 164.8(2)
N3 Ta1 C2 84.5(2)
N1 Ta1 C2 89.4(2)
B4 Ta1 C2 68.0(2)
B5 Ta1 C2 65.1(3)
B3 Ta1 C2 39.0(2)
N2 Ta1 C1 131.7(2)
N3 Ta1 C1 120.6(2)
N1 Ta1 C1 74.4(2)
B4 Ta1 C1 69.0(2)
B5 Ta1 C1 39.6(3)
B3 Ta1 C1 66.5(2)
C2 Ta1 C1 36.2(2)
C12 N1 C14 109.9(6)
C12 N1 C13 108.1(6)
C14 N1 C13 107.2(6)
C12 N1 Ta1 113.1(4)
C14 N1 Ta1 109.1(4)
C13 N1 Ta1 109.3(5)
C15 N2 Ta1 169.3(5)
C22 N3 C21 123.4(5)
C22 N3 Ta1 126.4(4)
C21 N3 Ta1 108.8(3)
C34 N4 C35 122.7(5)
C21 B3 C2 110.8(5)
C21 B3 B8 139.5(5)
C2 B3 B8 104.2(5)
C21 B3 B7 123.5(5)
C2 B3 B7 59.2(4)
B8 B3 B7 60.4(4)
C21 B3 B4 127.0(5)
C2 B3 B4 103.4(5)
B8 B3 B4 59.9(4)
B7 B3 B4 108.6(5)
C21 B3 Ta1 87.2(4)
C2 B3 Ta1 73.6(3)
B8 B3 Ta1 122.5(4)
B7 B3 Ta1 129.8(4)
B4 B3 Ta1 64.9(3)
B9 B4 B5 60.3(4)
B9 B4 B8 59.8(4)
B5 B4 B8 107.2(5)
B9 B4 B3 105.6(5)
B5 B4 B3 105.0(5)
B8 B4 B3 58.5(4)
B9 B4 Ta1 127.3(5)
B5 B4 Ta1 70.0(3)
B8 B4 Ta1 126.5(4)
B3 B4 Ta1 70.5(3)
C1 B5 B4 107.0(5)
C1 B5 B9 105.0(6)
B4 B5 B9 59.7(4)
C1 B5 B10 58.5(4)
B4 B5 B10 107.9(6)
B9 B5 B10 59.5(5)
C1 B5 Ta1 74.7(4)
B4 B5 Ta1 66.3(3)
B9 B5 Ta1 123.3(5)
B10 B5 Ta1 129.3(5)
C2 B6 B10 102.0(6)
C2 B6 C1 54.7(4)
B10 B6 C1 58.7(5)
C2 B6 B11 103.5(5)
B10 B6 B11 61.4(5)
C1 B6 B11 105.8(6)
C2 B6 B7 58.9(4)
B10 B6 B7 108.2(6)
C1 B6 B7 104.2(5)
B11 B6 B7 59.6(5)
C2 B7 B11 103.7(6)
C2 B7 B6 58.9(4)
B11 B7 B6 59.8(5)
C2 B7 B3 57.5(4)
B11 B7 B3 108.9(6)
B6 B7 B3 108.4(5)
C2 B7 B8 102.4(5)
B11 B7 B8 60.8(5)
B6 B7 B8 108.2(6)
B3 B7 B8 59.8(4)
B3 B8 B9 107.6(5)
B3 B8 B7 59.8(4)
B9 B8 B7 107.2(5)
B3 B8 B11 107.1(5)
B9 B8 B11 61.0(5)
B7 B8 B11 58.5(4)
B3 B8 B4 61.6(4)
B9 B8 B4 59.3(4)
B7 B8 B4 109.5(5)
B11 B8 B4 109.2(5)
B4 B9 B10 109.3(6)
B4 B9 B8 60.8(4)
B10 B9 B8 107.2(6)
B4 B9 B5 60.1(4)
B10 B9 B5 60.8(5)
B8 B9 B5 107.8(5)
B4 B9 B11 109.3(6)
B10 B9 B11 59.4(5)
B8 B9 B11 59.7(5)
B5 B9 B11 108.2(6)
C1 B10 B6 61.0(5)
C1 B10 B9 104.5(5)
B6 B10 B9 109.1(6)
C1 B10 B11 106.2(6)
B6 B10 B11 59.7(5)
B9 B10 B11 61.2(5)
C1 B10 B5 57.6(4)
B6 B10 B5 109.1(6)
B9 B10 B5 59.7(5)
B11 B10 B5 108.8(6)
B7 B11 B6 60.6(5)
B7 B11 B10 107.1(6)
B6 B11 B10 58.9(5)
B7 B11 B8 60.7(4)
B6 B11 B8 108.7(6)
B10 B11 B8 106.9(6)
B7 B11 B9 107.6(6)
B6 B11 B9 107.0(6)
B10 B11 B9 59.4(5)
B8 B11 B9 59.4(5)
C11 C1 C2 117.7(6)
C11 C1 B5 126.2(6)
C2 C1 B5 109.5(5)
C11 C1 B10 119.0(6)
C2 C1 B10 108.4(5)
B5 C1 B10 63.9(5)
C11 C1 B6 110.7(6)
C2 C1 B6 61.3(4)
B5 C1 B6 113.7(5)
B10 C1 B6 60.3(5)
C11 C1 Ta1 105.8(5)
C2 C1 Ta1 71.5(3)
B5 C1 Ta1 65.7(3)
B10 C1 Ta1 125.9(5)
B6 C1 Ta1 129.6(4)
C1 C2 B3 115.0(5)
C1 C2 B7 114.5(5)
B3 C2 B7 63.3(4)
C1 C2 B6 64.0(4)
B3 C2 B6 116.1(5)
B7 C2 B6 62.2(4)
C1 C2 Ta1 72.3(3)
B3 C2 Ta1 67.4(3)
B7 C2 Ta1 127.8(4)
B6 C2 Ta1 132.8(5)
C12 C11 C1 112.4(6)
N1 C12 C11 111.8(6)
N2 C15 C20 112.0(7)
N2 C15 C16 110.4(6)
C20 C15 C16 111.3(8)
C15 C16 C17 109.2(9)
C18 C17 C16 110.9(11)
C17 C18 C19 109.5(12)
C20 C19 C18 112.0(11)
C15 C20 C19 111.6(10)
N3 C21 C30 116.1(5)
N3 C21 B3 99.7(4)
C30 C21 B3 117.9(5)
C23 C22 N3 121.1(6)
C23 C22 C27 118.6(6)
N3 C22 C27 120.3(6)
C24 C23 C22 119.0(7)
C24 C23 C29 118.7(6)
C22 C23 C29 122.2(6)
C25 C24 C23 121.8(7)
C26 C25 C24 118.0(7)
C25 C26 C27 124.3(7)
C26 C27 C22 118.3(7)
C26 C27 C28 120.1(6)
C22 C27 C28 121.6(6)
C32 C30 C31 108.6(5)
C32 C30 C34 110.4(5)
C31 C30 C34 104.0(5)
C32 C30 C21 111.9(5)
C31 C30 C21 113.0(5)
C34 C30 C21 108.6(5)
N4 C34 C33 123.2(6)
N4 C34 C30 118.8(5)
C33 C34 C30 117.4(5)
C36 C35 C40 121.0(6)
C36 C35 N4 117.1(6)
C40 C35 N4 121.5(6)
C37 C36 C35 118.5(8)
C37 C36 C42 121.9(8)
C35 C36 C42 119.7(7)
C36 C37 C38 122.1(9)
C37 C38 C39 119.3(8)
C38 C39 C40 120.9(9)
C39 C40 C35 118.1(7)
C39 C40 C41 119.9(8)
C35 C40 C41 122.0(6)

loop_
_geom_bond_atom_site_label_1
_geom_bond_atom_site_label_2
_geom_bond_distance
Ta1 N2 1.780(6)
Ta1 N3 2.000(5)
Ta1 N1 2.250(5)
Ta1 B4 2.360(7)
Ta1 B5 2.422(8)
Ta1 B3 2.457(7)
Ta1 C2 2.552(7)
Ta1 C1 2.563(7)
N1 C12 1.480(9)
N1 C14 1.489(10)
N1 C13 1.509(9)
N2 C15 1.452(9)
N3 C22 1.424(8)
N3 C21 1.519(8)
N4 C34 1.275(8)
N4 C35 1.419(8)
B3 C21 1.617(9)
B3 C2 1.674(9)
B3 B8 1.772(10)
B3 B7 1.773(10)
B3 B4 1.828(10)
B4 B9 1.772(11)
B4 B5 1.780(10)
B4 B8 1.798(11)
B5 C1 1.693(11)
B5 B9 1.783(11)
B5 B10 1.801(12)
B6 C2 1.706(10)
B6 B10 1.736(12)
B6 C1 1.748(11)
B6 B11 1.749(12)
B6 B7 1.762(11)
B7 C2 1.705(10)
B7 B11 1.744(12)
B7 B8 1.783(11)
B8 B9 1.781(11)
B8 B11 1.787(11)
B9 B10 1.778(12)
B9 B11 1.811(13)
B10 C1 1.709(11)
B10 B11 1.779(13)
C1 C11 1.527(9)
C1 C2 1.588(9)
C11 C12 1.509(11)
C15 C20 1.502(12)
C15 C16 1.537(12)
C16 C17 1.554(14)
C17 C18 1.48(2)
C18 C19 1.55(2)
C19 C20 1.534(14)
C21 C30 1.570(8)
C22 C23 1.420(9)
C22 C27 1.426(9)
C23 C24 1.397(10)
C23 C29 1.498(10)
C24 C25 1.384(12)
C25 C26 1.354(13)
C26 C27 1.374(10)
C27 C28 1.520(10)
C30 C32 1.519(8)
C30 C31 1.538(8)
C30 C34 1.546(8)
C33 C34 1.522(8)
C35 C36 1.405(10)
C35 C40 1.406(10)
C36 C37 1.373(12)
C36 C42 1.501(12)
C37 C38 1.378(14)
C38 C39 1.389(13)
C39 C40 1.398(11)
C40 C41 1.504(11)

loop_
_platon_squeeze_void_nr
_platon_squeeze_void_average_x
_platon_squeeze_void_average_y
_platon_squeeze_void_average_z
_platon_squeeze_void_volume
_platon_squeeze_void_count_electrons
1 -0.008 0.000 0.500 215.9 42.6
